data_7012853
loop_
_publ_author_name
'Khan, Arif Ali'
'Wismach, Cathleen'
'Jones, Peter G.'
'Streubel, Rainer'

_publ_section_title
;
 An unconventional route to [(Me3Si)2HCPCl2W(CO)5] and its conversion
 to the structurally characterized P-chalcogenides (Me3Si)2HCP(X)Cl2 [X
 = S, Se]
;
_journal_issue 12
_journal_name_full 'Dalton Transactions'
_journal_page_first 2483
_journal_paper_doi 10.1039/b301775c
_journal_year 2003
_chemical_formula_sum 'C7 H19 Cl2 P Se Si2'
_chemical_formula_weight 340.23
_space_group_IT_number 14
_symmetry_cell_setting monoclinic
_symmetry_space_group_name_Hall '-P 2ybc'
_symmetry_space_group_name_H-M 'P 1 21/c 1'
_atom_sites_solution_hydrogens geom
_atom_sites_solution_primary direct
_atom_sites_solution_secondary difmap
_audit_creation_method SHELXL-97
_cell_angle_alpha 90.00
_cell_angle_beta 106.019(3)
_cell_angle_gamma 90.00
_cell_formula_units_Z 4
_cell_length_a 8.6576(10)
_cell_length_b 14.5623(16)
_cell_length_c 12.1849(14)
_cell_measurement_reflns_used 7166
_cell_measurement_temperature 133(2)
_cell_measurement_theta_max 30
_cell_measurement_theta_min 2
_cell_volume 1476.6(3)
_computing_cell_refinement 'Bruker Saint'
_computing_data_collection 'Bruker Samrt'
_computing_data_reduction 'Bruker Saint'
_computing_molecular_graphics 'Siemens XP'
_computing_publication_material SHELXL-97
_computing_structure_refinement 'SHELXL-97 (Sheldrick, 1997)'
_computing_structure_solution 'SHELXS-97 (Sheldrick, 1990)'
_diffrn_ambient_temperature 133(2)
_diffrn_detector_area_resol_mean 8.192
_diffrn_measured_fraction_theta_full 0.998
_diffrn_measured_fraction_theta_max 0.998
_diffrn_measurement_device_type 'Bruker Samrt 1000 CCD'
_diffrn_measurement_method '\w- and \f-scans'
_diffrn_radiation_monochromator graphite
_diffrn_radiation_source 'fine-focus sealed tube'
_diffrn_radiation_type MoK\a
_diffrn_radiation_wavelength 0.71073
_diffrn_reflns_av_R_equivalents 0.0479
_diffrn_reflns_av_sigmaI/netI 0.0335
_diffrn_reflns_limit_h_max 11
_diffrn_reflns_limit_h_min -11
_diffrn_reflns_limit_k_max 19
_diffrn_reflns_limit_k_min -19
_diffrn_reflns_limit_l_max 16
_diffrn_reflns_limit_l_min -16
_diffrn_reflns_number 17609
_diffrn_reflns_theta_full 28.00
_diffrn_reflns_theta_max 28.28
_diffrn_reflns_theta_min 2.23
_diffrn_standards_decay_% 0
_exptl_absorpt_coefficient_mu 3.139
_exptl_absorpt_correction_T_max 0.4935
_exptl_absorpt_correction_T_min 0.3131
_exptl_absorpt_correction_type multi-scan
_exptl_absorpt_process_details SADABS
_exptl_crystal_colour colourless
_exptl_crystal_density_diffrn 1.531
_exptl_crystal_density_meas ?
_exptl_crystal_description 'cut prism'
_exptl_crystal_F_000 688
_exptl_crystal_size_max 0.25
_exptl_crystal_size_mid 0.16
_exptl_crystal_size_min 0.13
_refine_diff_density_max 1.117
_refine_diff_density_min -0.715
_refine_diff_density_rms 0.107
_refine_ls_extinction_method none
_refine_ls_goodness_of_fit_ref 0.973
_refine_ls_hydrogen_treatment 'methyls rigid, others riding'
_refine_ls_matrix_type full
_refine_ls_number_parameters 124
_refine_ls_number_reflns 3665
_refine_ls_number_restraints 0
_refine_ls_restrained_S_all 0.973
_refine_ls_R_factor_all 0.0440
_refine_ls_R_factor_gt 0.0329
_refine_ls_shift/su_max 0.001
_refine_ls_shift/su_mean 0.000
_refine_ls_structure_factor_coef Fsqd
_refine_ls_weighting_details 'calc w=1/[\s^2^(Fo^2^)+(0.0628P)^2^+0.0000P] where P=(Fo^2^+2Fc^2^)/3'
_refine_ls_weighting_scheme calc
_refine_ls_wR_factor_gt 0.0880
_refine_ls_wR_factor_ref 0.0929
_reflns_number_gt 2925
_reflns_number_total 3665
_reflns_threshold_expression >2sigma(I)
_cod_data_source_file b301775c.txt
_cod_data_source_block matsya
_cod_original_sg_symbol_H-M P2(1)/c
_cod_database_code 7012853

loop_
_symmetry_equiv_pos_as_xyz
'x, y, z'
'-x, y+1/2, -z+1/2'
'-x, -y, -z'
'x, -y-1/2, z-1/2'

loop_
_atom_site_label
_atom_site_type_symbol
_atom_site_fract_x
_atom_site_fract_y
_atom_site_fract_z
_atom_site_U_iso_or_equiv
_atom_site_adp_type
_atom_site_occupancy
_atom_site_symmetry_multiplicity
_atom_site_calc_flag
_atom_site_refinement_flags
_atom_site_disorder_assembly
_atom_site_disorder_group
Se Se 0.98055(3) 0.167922(18) 0.67312(2) 0.02226(10) Uani 1 1 d . . .
P P 0.90259(7) 0.16291(4) 0.81869(6) 0.01666(14) Uani 1 1 d . . .
Si1 Si 0.54049(8) 0.21694(5) 0.75560(6) 0.01946(16) Uani 1 1 d . . .
Si2 Si 0.82894(8) 0.36978(5) 0.80845(6) 0.01765(15) Uani 1 1 d . . .
Cl1 Cl 0.81514(8) 0.03600(4) 0.84300(6) 0.02701(16) Uani 1 1 d . . .
Cl2 Cl 1.08790(7) 0.16797(4) 0.96610(5) 0.02317(14) Uani 1 1 d . . .
C1 C 0.7607(3) 0.24652(15) 0.8347(2) 0.0154(4) Uani 1 1 d . . .
H1 H 0.7654 0.2449 0.9176 0.019 Uiso 1 1 calc R . .
C2 C 0.4112(3) 0.3214(2) 0.7363(3) 0.0306(6) Uani 1 1 d . . .
H2A H 0.4486 0.3662 0.6894 0.037 Uiso 1 1 calc R . .
H2B H 0.4174 0.3484 0.8111 0.037 Uiso 1 1 calc R . .
H2C H 0.2997 0.3045 0.6984 0.037 Uiso 1 1 calc R . .
C3 C 0.4581(3) 0.1376(2) 0.8455(3) 0.0290(6) Uani 1 1 d . . .
H3A H 0.3446 0.1252 0.8076 0.035 Uiso 1 1 calc R . .
H3B H 0.4679 0.1660 0.9200 0.035 Uiso 1 1 calc R . .
H3C H 0.5184 0.0798 0.8561 0.035 Uiso 1 1 calc R . .
C4 C 0.5255(3) 0.16708(19) 0.6121(2) 0.0281(6) Uani 1 1 d . . .
H4A H 0.4124 0.1559 0.5721 0.034 Uiso 1 1 calc R . .
H4B H 0.5849 0.1090 0.6210 0.034 Uiso 1 1 calc R . .
H4C H 0.5713 0.2101 0.5678 0.034 Uiso 1 1 calc R . .
C5 C 0.7752(3) 0.39770(18) 0.6532(2) 0.0262(6) Uani 1 1 d . . .
H5A H 0.6599 0.3878 0.6195 0.031 Uiso 1 1 calc R . .
H5B H 0.8360 0.3579 0.6153 0.031 Uiso 1 1 calc R . .
H5C H 0.8015 0.4621 0.6432 0.031 Uiso 1 1 calc R . .
C6 C 0.7292(3) 0.45046(17) 0.8864(2) 0.0254(6) Uani 1 1 d . . .
H6A H 0.7749 0.5120 0.8865 0.030 Uiso 1 1 calc R . .
H6B H 0.7467 0.4293 0.9653 0.030 Uiso 1 1 calc R . .
H6C H 0.6137 0.4524 0.8484 0.030 Uiso 1 1 calc R . .
C7 C 1.0500(3) 0.38563(18) 0.8705(2) 0.0254(6) Uani 1 1 d . . .
H7A H 1.0784 0.4498 0.8616 0.030 Uiso 1 1 calc R . .
H7B H 1.1079 0.3457 0.8306 0.030 Uiso 1 1 calc R . .
H7C H 1.0797 0.3697 0.9517 0.030 Uiso 1 1 calc R . .

loop_
_atom_site_aniso_label
_atom_site_aniso_U_11
_atom_site_aniso_U_22
_atom_site_aniso_U_33
_atom_site_aniso_U_23
_atom_site_aniso_U_13
_atom_site_aniso_U_12
Se 0.02302(15) 0.02488(16) 0.02138(16) -0.00247(9) 0.01033(11) 0.00087(10)
P 0.0170(3) 0.0141(3) 0.0194(3) 0.0002(2) 0.0060(2) 0.0010(2)
Si1 0.0153(3) 0.0214(4) 0.0213(4) -0.0006(3) 0.0045(3) -0.0018(2)
Si2 0.0210(3) 0.0140(3) 0.0181(3) -0.0001(2) 0.0058(3) -0.0010(2)
Cl1 0.0328(3) 0.0133(3) 0.0397(4) 0.0020(2) 0.0179(3) -0.0001(2)
Cl2 0.0208(3) 0.0281(3) 0.0189(3) 0.0024(2) 0.0028(2) 0.0067(2)
C1 0.0155(10) 0.0156(11) 0.0153(12) -0.0008(8) 0.0043(9) 0.0002(8)
C2 0.0197(12) 0.0317(16) 0.0395(17) 0.0012(12) 0.0064(12) 0.0035(11)
C3 0.0196(12) 0.0357(16) 0.0332(16) 0.0041(12) 0.0100(11) -0.0061(11)
C4 0.0260(13) 0.0348(16) 0.0216(14) -0.0046(11) 0.0034(11) -0.0085(11)
C5 0.0354(14) 0.0210(13) 0.0236(14) 0.0030(10) 0.0106(11) 0.0001(11)
C6 0.0319(14) 0.0159(12) 0.0291(15) -0.0022(10) 0.0096(12) 0.0015(10)
C7 0.0229(12) 0.0251(14) 0.0283(15) -0.0001(11) 0.0071(11) -0.0058(10)

loop_
_atom_type_symbol
_atom_type_description
_atom_type_scat_dispersion_real
_atom_type_scat_dispersion_imag
_atom_type_scat_source
C C 0.0033 0.0016 'International Tables Vol C Tables 4.2.6.8 and 6.1.1.4'
H H 0.0000 0.0000 'International Tables Vol C Tables 4.2.6.8 and 6.1.1.4'
Si Si 0.0817 0.0704 'International Tables Vol C Tables 4.2.6.8 and 6.1.1.4'
P P 0.1023 0.0942 'International Tables Vol C Tables 4.2.6.8 and 6.1.1.4'
Cl Cl 0.1484 0.1585 'International Tables Vol C Tables 4.2.6.8 and 6.1.1.4'
Se Se -0.0929 2.2259 'International Tables Vol C Tables 4.2.6.8 and 6.1.1.4'

loop_
_geom_angle_atom_site_label_1
_geom_angle_atom_site_label_2
_geom_angle_atom_site_label_3
_geom_angle
_geom_angle_site_symmetry_1
_geom_angle_site_symmetry_3
_geom_angle_publ_flag
C1 P Cl1 107.91(8) . . ?
C1 P Cl2 106.04(8) . . ?
Cl1 P Cl2 97.85(4) . . ?
C1 P Se 117.99(8) . . ?
Cl1 P Se 112.16(3) . . ?
Cl2 P Se 112.85(4) . . ?
C4 Si1 C3 111.75(13) . . ?
C4 Si1 C2 108.39(14) . . ?
C3 Si1 C2 105.43(14) . . ?
C4 Si1 C1 111.00(12) . . ?
C3 Si1 C1 109.26(12) . . ?
C2 Si1 C1 110.87(12) . . ?
C5 Si2 C6 111.00(12) . . ?
C5 Si2 C7 108.93(13) . . ?
C6 Si2 C7 106.42(12) . . ?
C5 Si2 C1 111.50(11) . . ?
C6 Si2 C1 107.05(11) . . ?
C7 Si2 C1 111.82(11) . . ?
P C1 Si1 114.14(12) . . ?
P C1 Si2 111.31(12) . . ?
Si1 C1 Si2 115.26(12) . . ?

loop_
_geom_bond_atom_site_label_1
_geom_bond_atom_site_label_2
_geom_bond_distance
_geom_bond_site_symmetry_2
_geom_bond_publ_flag
Se P 2.0659(7) . ?
P C1 1.778(2) . ?
P Cl1 2.0495(9) . ?
P Cl2 2.0531(9) . ?
Si1 C4 1.864(3) . ?
Si1 C3 1.864(3) . ?
Si1 C2 1.864(3) . ?
Si1 C1 1.932(2) . ?
Si2 C5 1.864(3) . ?
Si2 C6 1.866(3) . ?
Si2 C7 1.868(3) . ?
Si2 C1 1.944(2) . ?

loop_
_geom_hbond_atom_site_label_D
_geom_hbond_atom_site_label_H
_geom_hbond_atom_site_label_A
_geom_hbond_distance_DH
_geom_hbond_distance_HA
_geom_hbond_distance_DA
_geom_hbond_angle_DHA
_geom_hbond_site_symmetry_A
C2 H2C Cl2 0.98 2.94 3.690(3) 133.7 4_465

loop_
_geom_torsion_atom_site_label_1
_geom_torsion_atom_site_label_2
_geom_torsion_atom_site_label_3
_geom_torsion_atom_site_label_4
_geom_torsion
_geom_torsion_site_symmetry_1
_geom_torsion_site_symmetry_2
_geom_torsion_site_symmetry_3
_geom_torsion_site_symmetry_4
_geom_torsion_publ_flag
Cl1 P C1 Si1 -45.59(14) . . . . ?
Cl2 P C1 Si1 -149.61(10) . . . . ?
Se P C1 Si1 82.77(13) . . . . ?
Cl1 P C1 Si2 -178.19(9) . . . . ?
Cl2 P C1 Si2 77.80(12) . . . . ?
Se P C1 Si2 -49.82(14) . . . . ?
C4 Si1 C1 P -40.82(18) . . . . ?
C3 Si1 C1 P 82.87(17) . . . . ?
C2 Si1 C1 P -161.35(14) . . . . ?
C4 Si1 C1 Si2 89.86(15) . . . . ?
C3 Si1 C1 Si2 -146.45(14) . . . . ?
C2 Si1 C1 Si2 -30.67(18) . . . . ?
C5 Si2 C1 P 82.80(15) . . . . ?
C6 Si2 C1 P -155.62(13) . . . . ?
C7 Si2 C1 P -39.43(17) . . . . ?
C5 Si2 C1 Si1 -49.23(17) . . . . ?
C6 Si2 C1 Si1 72.35(16) . . . . ?
C7 Si2 C1 Si1 -171.46(13) . . . . ?

loop_
_cod_related_entry_id
_cod_related_entry_database
_cod_related_entry_code
1 ChemSpider 30652751
